data_7160588
loop_
_publ_author_name
'Ni, Hairui'
'Zhao, Xinyuan'
'Yu, Tongyan'
'Shen, Wei'
'You, Siliang'
'Deng, Chao'

_publ_section_title
;
 Radical cascade cyclization of chalcone skeleton enynes with
 sulfonylhydrazides: access to <i>meta</i>-sulfonyl-functionalized
 pyridines.
;
_journal_issue 27
_journal_name_full 'Organic &amp; biomolecular chemistry'
_journal_page_first 6570
_journal_page_last 6575
_journal_paper_doi 10.1039/d5ob00792e
_journal_volume 23
_journal_year 2025
_chemical_formula_moiety 'C30 H21 N O3 S'
_chemical_formula_sum 'C30 H21 N O3 S'
_chemical_formula_weight 475.54
_space_group_crystal_system orthorhombic
_space_group_IT_number 33
_space_group_name_Hall 'P 2c -2n'
_space_group_name_H-M_alt 'P n a 21'
_atom_sites_solution_hydrogens geom
_atom_sites_solution_primary dual
_audit_creation_date 2024-07-09
_audit_creation_method
;
Olex2 1.2
(compiled 2018.05.29 svn.r3508 for OlexSys, GUI svn.r5506)
;
_audit_update_record
;
2024-12-04 deposited with the CCDC.	2025-06-10 downloaded from the CCDC.
;
_cell_angle_alpha 90
_cell_angle_beta 90
_cell_angle_gamma 90
_cell_formula_units_Z 4
_cell_length_a 11.3681(12)
_cell_length_b 12.4428(12)
_cell_length_c 17.3170(19)
_cell_measurement_reflns_used 9869
_cell_measurement_temperature 291(2)
_cell_measurement_theta_max 68.005
_cell_measurement_theta_min 4.375
_cell_volume 2449.5(4)
_computing_cell_refinement 'SAINT V8.40B (?, 2016)'
_computing_data_reduction 'SAINT V8.40B (?, 2016)'
_computing_molecular_graphics 'Olex2 (Dolomanov et al., 2009)'
_computing_publication_material 'Olex2 (Dolomanov et al., 2009)'
_computing_structure_refinement 'ShelXL (Sheldrick, 2015)'
_computing_structure_solution 'ShelXT (Sheldrick, 2015)'
_diffrn_ambient_temperature 291.0
_diffrn_measured_fraction_theta_full 0.998
_diffrn_measured_fraction_theta_max 0.998
_diffrn_measurement_device_type 'CCD area detector'
_diffrn_measurement_method 'phi and omega scans'
_diffrn_radiation_monochromator graphite
_diffrn_radiation_type CuK\a
_diffrn_radiation_wavelength 1.54178
_diffrn_reflns_av_R_equivalents 0.0413
_diffrn_reflns_av_unetI/netI 0.0368
_diffrn_reflns_Laue_measured_fraction_full 0.998
_diffrn_reflns_Laue_measured_fraction_max 0.998
_diffrn_reflns_limit_h_max 13
_diffrn_reflns_limit_h_min -13
_diffrn_reflns_limit_k_max 14
_diffrn_reflns_limit_k_min -14
_diffrn_reflns_limit_l_max 17
_diffrn_reflns_limit_l_min -20
_diffrn_reflns_number 22799
_diffrn_reflns_point_group_measured_fraction_full 0.955
_diffrn_reflns_point_group_measured_fraction_max 0.954
_diffrn_reflns_theta_full 67.679
_diffrn_reflns_theta_max 68.105
_diffrn_reflns_theta_min 4.375
_exptl_absorpt_coefficient_mu 1.431
_exptl_absorpt_correction_T_max 0.7531
_exptl_absorpt_correction_T_min 0.4849
_exptl_absorpt_correction_type multi-scan
_exptl_absorpt_process_details
;
SADABS-2016/2 (Bruker,2016/2) was used for absorption correction.
wR2(int) was 0.1457 before and 0.0583 after correction.
The Ratio of minimum to maximum transmission is 0.6439.
The \l/2 correction factor is Not present.
;
_exptl_crystal_colour colourless
_exptl_crystal_colour_primary colourless
_exptl_crystal_density_diffrn 1.289
_exptl_crystal_description block
_exptl_crystal_F_000 992
_exptl_crystal_size_max 0.23
_exptl_crystal_size_mid 0.22
_exptl_crystal_size_min 0.21
_refine_diff_density_max 0.189
_refine_diff_density_min -0.430
_refine_diff_density_rms 0.065
_refine_ls_abs_structure_details
;
 Flack x determined using 1813 quotients [(I+)-(I-)]/[(I+)+(I-)]
 (Parsons, Flack and Wagner, Acta Cryst. B69 (2013) 249-259).
;
_refine_ls_abs_structure_Flack 0.280(5)
_refine_ls_extinction_method none
_refine_ls_goodness_of_fit_ref 1.058
_refine_ls_hydrogen_treatment constr
_refine_ls_matrix_type full
_refine_ls_number_parameters 316
_refine_ls_number_reflns 4262
_refine_ls_number_restraints 1
_refine_ls_restrained_S_all 1.058
_refine_ls_R_factor_all 0.0392
_refine_ls_R_factor_gt 0.0377
_refine_ls_shift/su_max 0.001
_refine_ls_shift/su_mean 0.000
_refine_ls_structure_factor_coef Fsqd
_refine_ls_weighting_details 'w=1/[\s^2^(Fo^2^)+(0.0607P)^2^+0.2690P] where P=(Fo^2^+2Fc^2^)/3'
_refine_ls_weighting_scheme calc
_refine_ls_wR_factor_gt 0.0959
_refine_ls_wR_factor_ref 0.0966
_reflns_Friedel_coverage 0.845
_reflns_Friedel_fraction_full 0.909
_reflns_Friedel_fraction_max 0.906
_reflns_number_gt 4147
_reflns_number_total 4262
_reflns_threshold_expression 'I > 2\s(I)'
_cod_data_source_file d5ob00792e2.cif
_cod_data_source_block 1
_cod_depositor_comments 'Adding full bibliography for 7160588.cif.'
_cod_database_code 7160588
_shelx_shelxl_version_number 2016/6
_shelx_space_group_comment
;
The symmetry employed for this shelxl refinement is uniquely defined
by the following loop, which should always be used as a source of
symmetry information in preference to the above space-group names.
They are only intended as comments.
;
_shelx_estimated_absorpt_t_max 0.753
_shelx_estimated_absorpt_t_min 0.734
_olex2_refinement_description
;
1. Fixed Uiso
 At 1.2 times of:
  All C(H) groups
2.a Aromatic/amide H refined with riding coordinates:
 C7(H7), C23(H23), C26(H26), C30(H30), C11(H11), C19(H19), C29(H29), C15(H15),
 C22(H22), C1(H1), C28(H28), C5(H5), C20(H20), C21(H21), C13(H13), C14(H14),
 C12(H12), C2(H2), C27(H27), C4(H4), C3(H3)
;
_olex2_submission_special_instructions 'No special instructions were received'

loop_
_space_group_symop_operation_xyz
'x, y, z'
'-x, -y, z+1/2'
'x+1/2, -y+1/2, z'
'-x+1/2, y+1/2, z+1/2'

loop_
_atom_site_label
_atom_site_type_symbol
_atom_site_fract_x
_atom_site_fract_y
_atom_site_fract_z
_atom_site_U_iso_or_equiv
_atom_site_adp_type
_atom_site_occupancy
_atom_site_site_symmetry_order
_atom_site_calc_flag
_atom_site_refinement_flags_posn
_atom_site_refinement_flags_adp
_atom_site_refinement_flags_occupancy
_atom_site_disorder_assembly
_atom_site_disorder_group
S001 S 0.90945(6) 0.76371(5) 0.59762(5) 0.0561(2) Uani 1 1 d . . . . .
O3 O 0.80577(18) 0.43768(16) 0.36513(14) 0.0594(5) Uani 1 1 d . . . . .
O2 O 0.8648(3) 0.86808(18) 0.61777(15) 0.0817(8) Uani 1 1 d . . . . .
N1 N 0.6862(2) 0.78220(18) 0.42177(14) 0.0484(5) Uani 1 1 d . . . . .
O1 O 1.0316(2) 0.7541(2) 0.57813(17) 0.0834(8) Uani 1 1 d . . . . .
C16 C 0.7414(2) 0.59592(19) 0.42811(15) 0.0393(5) Uani 1 1 d . . . . .
C24 C 0.6786(2) 0.68097(19) 0.39495(15) 0.0404(5) Uani 1 1 d . . . . .
C9 C 0.81873(19) 0.61568(19) 0.48972(15) 0.0399(5) Uani 1 1 d . . . . .
C25 C 0.5977(2) 0.6655(2) 0.32842(16) 0.0429(5) Uani 1 1 d . . . . .
C17 C 0.7266(2) 0.48131(19) 0.40004(15) 0.0428(5) Uani 1 1 d . . . . .
C7 C 0.7547(2) 0.7998(2) 0.48256(18) 0.0502(6) Uani 1 1 d . . . . .
H7 H 0.757376 0.868898 0.502931 0.060 Uiso 1 1 calc R . . . .
C18 C 0.6132(2) 0.42674(19) 0.41636(16) 0.0432(6) Uani 1 1 d . . . . .
C10 C 0.8898(2) 0.5260(2) 0.52279(17) 0.0448(5) Uani 1 1 d . . . . .
C23 C 0.5324(2) 0.4688(2) 0.46810(18) 0.0497(6) Uani 1 1 d . . . . .
H23 H 0.548501 0.533112 0.493351 0.060 Uiso 1 1 calc R . . . .
C8 C 0.8224(2) 0.7210(2) 0.51727(16) 0.0440(6) Uani 1 1 d . . . . .
C6 C 0.8757(3) 0.6742(2) 0.67322(17) 0.0533(7) Uani 1 1 d . . . . .
C26 C 0.4898(3) 0.7170(3) 0.32888(19) 0.0579(7) Uani 1 1 d . . . . .
H26 H 0.470425 0.762675 0.369434 0.069 Uiso 1 1 calc R . . . .
C30 C 0.6257(3) 0.6006(2) 0.26624(18) 0.0577(7) Uani 1 1 d . . . . .
H30 H 0.698655 0.566882 0.264227 0.069 Uiso 1 1 calc R . . . .
C11 C 1.0076(2) 0.5168(3) 0.5034(2) 0.0639(8) Uani 1 1 d . . . . .
H11 H 1.042142 0.566320 0.470133 0.077 Uiso 1 1 calc R . . . .
C19 C 0.5876(3) 0.3304(2) 0.3793(2) 0.0589(7) Uani 1 1 d . . . . .
H19 H 0.641379 0.301125 0.344782 0.071 Uiso 1 1 calc R . . . .
C29 C 0.5455(4) 0.5857(3) 0.2069(2) 0.0760(11) Uani 1 1 d . . . . .
H29 H 0.564827 0.541979 0.165222 0.091 Uiso 1 1 calc R . . . .
C15 C 0.8391(3) 0.4501(2) 0.57086(19) 0.0575(7) Uani 1 1 d . . . . .
H15 H 0.759316 0.453948 0.582410 0.069 Uiso 1 1 calc R . . . .
C22 C 0.4275(3) 0.4154(3) 0.4824(2) 0.0615(7) Uani 1 1 d . . . . .
H22 H 0.373658 0.443656 0.517326 0.074 Uiso 1 1 calc R . . . .
C1 C 0.7606(3) 0.6668(3) 0.6982(2) 0.0656(8) Uani 1 1 d . . . . .
H1 H 0.701844 0.708334 0.675751 0.079 Uiso 1 1 calc R . . . .
C28 C 0.4380(4) 0.6352(3) 0.2094(2) 0.0729(9) Uani 1 1 d . . . . .
H28 H 0.383883 0.623830 0.169943 0.087 Uiso 1 1 calc R . . . .
C5 C 0.9640(3) 0.6141(3) 0.7061(2) 0.0721(9) Uani 1 1 d . . . . .
H5 H 1.041115 0.619834 0.688703 0.086 Uiso 1 1 calc R . . . .
C20 C 0.4831(4) 0.2782(3) 0.3935(2) 0.0717(9) Uani 1 1 d . . . . .
H20 H 0.466339 0.214023 0.368325 0.086 Uiso 1 1 calc R . . . .
C21 C 0.4032(3) 0.3208(3) 0.4449(2) 0.0686(9) Uani 1 1 d . . . . .
H21 H 0.332597 0.285300 0.454228 0.082 Uiso 1 1 calc R . . . .
C13 C 1.0241(4) 0.3611(3) 0.5829(3) 0.0910(13) Uani 1 1 d . . . . .
H13 H 1.070059 0.306485 0.603783 0.109 Uiso 1 1 calc R . . . .
C14 C 0.9070(4) 0.3684(3) 0.6017(3) 0.0780(10) Uani 1 1 d . . . . .
H14 H 0.873482 0.318540 0.635112 0.094 Uiso 1 1 calc R . . . .
C12 C 1.0730(3) 0.4340(3) 0.5334(4) 0.0901(13) Uani 1 1 d . . . . .
H12 H 1.151829 0.427536 0.519957 0.108 Uiso 1 1 calc R . . . .
C2 C 0.7349(4) 0.5962(4) 0.7574(2) 0.0880(12) Uani 1 1 d . . . . .
H2 H 0.657949 0.589806 0.775111 0.106 Uiso 1 1 calc R . . . .
C27 C 0.4104(3) 0.7009(4) 0.2692(2) 0.0758(10) Uani 1 1 d . . . . .
H27 H 0.337735 0.735223 0.270263 0.091 Uiso 1 1 calc R . . . .
C4 C 0.9353(5) 0.5446(4) 0.7659(3) 0.0940(14) Uani 1 1 d . . . . .
H4 H 0.993937 0.504069 0.789391 0.113 Uiso 1 1 calc R . . . .
C3 C 0.8226(5) 0.5354(4) 0.7902(3) 0.0999(16) Uani 1 1 d . . . . .
H3 H 0.804261 0.487361 0.829559 0.120 Uiso 1 1 calc R . . . .

loop_
_atom_site_aniso_label
_atom_site_aniso_U_11
_atom_site_aniso_U_22
_atom_site_aniso_U_33
_atom_site_aniso_U_23
_atom_site_aniso_U_13
_atom_site_aniso_U_12
S001 0.0577(4) 0.0503(4) 0.0604(4) -0.0043(3) -0.0137(3) -0.0182(3)
O3 0.0493(10) 0.0500(11) 0.0789(14) -0.0155(10) 0.0063(10) 0.0106(8)
O2 0.121(2) 0.0467(11) 0.0772(17) -0.0128(10) -0.0300(14) -0.0107(12)
N1 0.0538(12) 0.0361(11) 0.0552(13) -0.0049(9) -0.0048(10) 0.0023(9)
O1 0.0529(13) 0.110(2) 0.088(2) 0.0015(15) -0.0108(11) -0.0350(12)
C16 0.0354(10) 0.0356(11) 0.0471(13) -0.0016(10) 0.0016(9) 0.0000(9)
C24 0.0406(11) 0.0367(12) 0.0439(13) -0.0044(10) 0.0038(9) 0.0015(9)
C9 0.0354(10) 0.0380(11) 0.0463(13) -0.0008(10) 0.0032(9) -0.0054(8)
C25 0.0489(13) 0.0359(12) 0.0439(13) -0.0010(10) 0.0001(10) -0.0003(9)
C17 0.0443(13) 0.0363(11) 0.0478(14) -0.0029(10) -0.0031(10) 0.0046(9)
C7 0.0557(14) 0.0346(11) 0.0603(17) -0.0073(11) -0.0058(12) -0.0024(10)
C18 0.0467(12) 0.0325(11) 0.0505(15) -0.0015(10) -0.0066(10) 0.0011(9)
C10 0.0438(12) 0.0377(12) 0.0529(14) 0.0016(11) -0.0045(10) -0.0057(10)
C23 0.0502(14) 0.0420(13) 0.0569(15) -0.0055(12) 0.0016(11) -0.0045(11)
C8 0.0423(13) 0.0404(12) 0.0492(14) -0.0031(11) -0.0032(10) -0.0080(10)
C6 0.0542(14) 0.0545(16) 0.0513(16) -0.0088(12) -0.0129(12) -0.0078(12)
C26 0.0514(15) 0.0689(18) 0.0533(16) -0.0080(14) -0.0031(13) 0.0102(13)
C30 0.0769(18) 0.0482(14) 0.0479(15) -0.0038(12) -0.0011(14) 0.0173(14)
C11 0.0441(13) 0.0557(16) 0.092(3) 0.0139(16) -0.0022(15) -0.0026(12)
C19 0.0679(18) 0.0419(14) 0.067(2) -0.0125(13) -0.0020(14) -0.0049(12)
C29 0.132(3) 0.0491(17) 0.0468(18) -0.0105(14) -0.0150(19) 0.0030(19)
C15 0.0629(17) 0.0469(14) 0.0628(18) 0.0074(12) 0.0023(13) -0.0067(12)
C22 0.0528(15) 0.0628(17) 0.069(2) 0.0039(16) 0.0053(14) -0.0079(13)
C1 0.0607(17) 0.075(2) 0.0611(19) -0.0120(16) -0.0034(14) -0.0056(15)
C28 0.085(2) 0.068(2) 0.066(2) 0.0030(17) -0.0276(17) -0.0132(18)
C5 0.0649(19) 0.069(2) 0.082(2) 0.0025(18) -0.0278(17) -0.0086(16)
C20 0.082(2) 0.0500(16) 0.083(2) -0.0118(16) -0.0038(19) -0.0231(16)
C21 0.0639(18) 0.0625(19) 0.079(2) 0.0080(17) -0.0037(16) -0.0231(15)
C13 0.096(3) 0.062(2) 0.115(4) 0.022(2) -0.026(2) 0.0175(19)
C14 0.106(3) 0.0516(17) 0.076(2) 0.0208(19) -0.006(2) -0.0024(17)
C12 0.0553(18) 0.074(2) 0.141(4) 0.018(2) -0.013(2) 0.0128(16)
C2 0.094(3) 0.106(3) 0.064(2) -0.011(2) 0.011(2) -0.030(2)
C27 0.0566(18) 0.103(3) 0.068(2) -0.002(2) -0.0139(15) 0.0064(17)
C4 0.117(4) 0.080(3) 0.085(3) 0.015(2) -0.050(3) -0.011(2)
C3 0.135(4) 0.101(3) 0.064(2) 0.015(2) -0.026(2) -0.043(3)

loop_
_atom_type_symbol
_atom_type_description
_atom_type_scat_dispersion_real
_atom_type_scat_dispersion_imag
_atom_type_scat_source
C C 0.0181 0.0091 'International Tables Vol C Tables 4.2.6.8 and 6.1.1.4'
H H 0.0000 0.0000 'International Tables Vol C Tables 4.2.6.8 and 6.1.1.4'
N N 0.0311 0.0180 'International Tables Vol C Tables 4.2.6.8 and 6.1.1.4'
O O 0.0492 0.0322 'International Tables Vol C Tables 4.2.6.8 and 6.1.1.4'
S S 0.3331 0.5567 'International Tables Vol C Tables 4.2.6.8 and 6.1.1.4'

loop_
_geom_angle_atom_site_label_1
_geom_angle_atom_site_label_2
_geom_angle_atom_site_label_3
_geom_angle
_geom_angle_site_symmetry_1
_geom_angle_site_symmetry_3
_geom_angle_publ_flag
O2 S001 C8 105.15(14) . . ?
O2 S001 C6 108.29(17) . . ?
O1 S001 O2 118.34(17) . . ?
O1 S001 C8 109.16(15) . . ?
O1 S001 C6 109.45(16) . . ?
C6 S001 C8 105.69(12) . . ?
C7 N1 C24 117.8(2) . . ?
C24 C16 C9 119.9(2) . . ?
C24 C16 C17 121.6(2) . . ?
C9 C16 C17 118.5(2) . . ?
N1 C24 C16 122.2(2) . . ?
N1 C24 C25 115.4(2) . . ?
C16 C24 C25 122.4(2) . . ?
C16 C9 C10 120.0(2) . . ?
C8 C9 C16 116.3(2) . . ?
C8 C9 C10 123.7(2) . . ?
C26 C25 C24 118.9(2) . . ?
C30 C25 C24 122.5(2) . . ?
C30 C25 C26 118.6(3) . . ?
O3 C17 C16 119.9(2) . . ?
O3 C17 C18 122.3(2) . . ?
C18 C17 C16 117.7(2) . . ?
N1 C7 H7 118.2 . . ?
N1 C7 C8 123.6(2) . . ?
C8 C7 H7 118.2 . . ?
C23 C18 C17 121.7(2) . . ?
C23 C18 C19 119.0(3) . . ?
C19 C18 C17 119.2(3) . . ?
C11 C10 C9 119.5(2) . . ?
C11 C10 C15 119.5(3) . . ?
C15 C10 C9 121.0(2) . . ?
C18 C23 H23 119.9 . . ?
C18 C23 C22 120.3(3) . . ?
C22 C23 H23 119.9 . . ?
C9 C8 S001 124.1(2) . . ?
C7 C8 S001 115.8(2) . . ?
C7 C8 C9 120.0(2) . . ?
C1 C6 S001 118.8(3) . . ?
C5 C6 S001 119.6(3) . . ?
C5 C6 C1 121.6(3) . . ?
C25 C26 H26 119.8 . . ?
C25 C26 C27 120.4(3) . . ?
C27 C26 H26 119.8 . . ?
C25 C30 H30 119.9 . . ?
C25 C30 C29 120.3(3) . . ?
C29 C30 H30 119.9 . . ?
C10 C11 H11 120.2 . . ?
C12 C11 C10 119.6(3) . . ?
C12 C11 H11 120.2 . . ?
C18 C19 H19 119.8 . . ?
C20 C19 C18 120.4(3) . . ?
C20 C19 H19 119.8 . . ?
C30 C29 H29 119.9 . . ?
C28 C29 C30 120.2(3) . . ?
C28 C29 H29 119.9 . . ?
C10 C15 H15 120.0 . . ?
C14 C15 C10 120.0(3) . . ?
C14 C15 H15 120.0 . . ?
C23 C22 H22 120.0 . . ?
C21 C22 C23 120.0(3) . . ?
C21 C22 H22 120.0 . . ?
C6 C1 H1 120.8 . . ?
C2 C1 C6 118.4(4) . . ?
C2 C1 H1 120.8 . . ?
C29 C28 H28 119.9 . . ?
C27 C28 C29 120.1(3) . . ?
C27 C28 H28 119.9 . . ?
C6 C5 H5 120.8 . . ?
C6 C5 C4 118.5(4) . . ?
C4 C5 H5 120.8 . . ?
C19 C20 H20 119.9 . . ?
C19 C20 C21 120.2(3) . . ?
C21 C20 H20 119.9 . . ?
C22 C21 C20 120.2(3) . . ?
C22 C21 H21 119.9 . . ?
C20 C21 H21 119.9 . . ?
C14 C13 H13 120.0 . . ?
C12 C13 H13 120.0 . . ?
C12 C13 C14 119.9(3) . . ?
C15 C14 H14 120.1 . . ?
C13 C14 C15 119.9(3) . . ?
C13 C14 H14 120.1 . . ?
C11 C12 H12 119.5 . . ?
C13 C12 C11 121.1(4) . . ?
C13 C12 H12 119.5 . . ?
C1 C2 H2 119.9 . . ?
C3 C2 C1 120.2(4) . . ?
C3 C2 H2 119.9 . . ?
C26 C27 H27 119.8 . . ?
C28 C27 C26 120.4(3) . . ?
C28 C27 H27 119.8 . . ?
C5 C4 H4 119.7 . . ?
C3 C4 C5 120.5(4) . . ?
C3 C4 H4 119.7 . . ?
C2 C3 H3 119.6 . . ?
C4 C3 C2 120.7(4) . . ?
C4 C3 H3 119.6 . . ?

loop_
_geom_bond_atom_site_label_1
_geom_bond_atom_site_label_2
_geom_bond_distance
_geom_bond_site_symmetry_2
_geom_bond_publ_flag
S001 O2 1.438(3) . ?
S001 O1 1.434(3) . ?
S001 C8 1.788(3) . ?
S001 C6 1.761(3) . ?
O3 C17 1.213(3) . ?
N1 C24 1.345(3) . ?
N1 C7 1.328(4) . ?
C16 C24 1.400(4) . ?
C16 C9 1.404(3) . ?
C16 C17 1.516(3) . ?
C24 C25 1.486(4) . ?
C9 C10 1.492(3) . ?
C9 C8 1.396(3) . ?
C25 C26 1.385(4) . ?
C25 C30 1.383(4) . ?
C17 C18 1.484(4) . ?
C7 H7 0.9300 . ?
C7 C8 1.383(4) . ?
C18 C23 1.386(4) . ?
C18 C19 1.390(4) . ?
C10 C11 1.385(4) . ?
C10 C15 1.385(4) . ?
C23 H23 0.9300 . ?
C23 C22 1.387(4) . ?
C6 C1 1.382(5) . ?
C6 C5 1.375(5) . ?
C26 H26 0.9300 . ?
C26 C27 1.386(5) . ?
C30 H30 0.9300 . ?
C30 C29 1.387(5) . ?
C11 H11 0.9300 . ?
C11 C12 1.373(5) . ?
C19 H19 0.9300 . ?
C19 C20 1.376(5) . ?
C29 H29 0.9300 . ?
C29 C28 1.369(6) . ?
C15 H15 0.9300 . ?
C15 C14 1.384(5) . ?
C22 H22 0.9300 . ?
C22 C21 1.372(5) . ?
C1 H1 0.9300 . ?
C1 C2 1.381(6) . ?
C28 H28 0.9300 . ?
C28 C27 1.357(6) . ?
C5 H5 0.9300 . ?
C5 C4 1.387(6) . ?
C20 H20 0.9300 . ?
C20 C21 1.377(6) . ?
C21 H21 0.9300 . ?
C13 H13 0.9300 . ?
C13 C14 1.373(6) . ?
C13 C12 1.366(7) . ?
C14 H14 0.9300 . ?
C12 H12 0.9300 . ?
C2 H2 0.9300 . ?
C2 C3 1.375(8) . ?
C27 H27 0.9300 . ?
C4 H4 0.9300 . ?
C4 C3 1.354(7) . ?
C3 H3 0.9300 . ?
